data_7053315
loop_
_publ_author_name
'Miao, Xiao-He'
'Zhu, Long-Guan'

_publ_section_title
;
 Supramolecular assembly under the control of the chelating ligand for the
 MnII/bridging ligands/3-sulfobenzoate system and catalytic properties for
 the disproportionation of hydrogen peroxide
;
_journal_issue 11
_journal_name_full 'New Journal of Chemistry'
_journal_page_first 2403
_journal_paper_doi 10.1039/b9nj00428a
_journal_volume 34
_journal_year 2010
_chemical_formula_sum 'C37 H29 Mn N5 O7 S'
_chemical_formula_weight 742.65
_chemical_name_systematic
;
?
;
_space_group_IT_number 2
_symmetry_cell_setting triclinic
_symmetry_space_group_name_Hall '-P 1'
_symmetry_space_group_name_H-M 'P -1'
_atom_sites_solution_hydrogens geom
_atom_sites_solution_primary direct
_atom_sites_solution_secondary difmap
_audit_creation_method SHELXL-97
_cell_angle_alpha 100.9090(10)
_cell_angle_beta 97.8040(10)
_cell_angle_gamma 109.9110(10)
_cell_formula_units_Z 2
_cell_length_a 10.7849(15)
_cell_length_b 11.3475(16)
_cell_length_c 14.816(2)
_cell_measurement_reflns_used 4138
_cell_measurement_temperature 295(2)
_cell_measurement_theta_max 26.6
_cell_measurement_theta_min 2.3
_cell_volume 1634.2(4)
_computing_cell_refinement 'SAINT (Bruker, 2002)'
_computing_data_collection 'SMART (Bruker, 2002)'
_computing_data_reduction SAINT
_computing_molecular_graphics 'Ortep-3 for Windows (Farrugia, 1997)'
_computing_publication_material 'WinGX (Farrugia, 1999)'
_computing_structure_refinement 'SHELXL-97 (Sheldrick, 1997)'
_computing_structure_solution 'SHELXS-97 (Sheldrick, 1997)'
_diffrn_ambient_temperature 295(2)
_diffrn_measured_fraction_theta_full 0.990
_diffrn_measured_fraction_theta_max 0.990
_diffrn_measurement_device_type 'Bruker SMART area-detector diffractometer'
_diffrn_measurement_method '\f and \w scan'
_diffrn_radiation_monochromator graphite
_diffrn_radiation_source 'fine-focus sealed tube'
_diffrn_radiation_type MoK\a
_diffrn_radiation_wavelength 0.71073
_diffrn_reflns_av_R_equivalents 0.0252
_diffrn_reflns_av_sigmaI/netI 0.0384
_diffrn_reflns_limit_h_max 12
_diffrn_reflns_limit_h_min -12
_diffrn_reflns_limit_k_max 13
_diffrn_reflns_limit_k_min -13
_diffrn_reflns_limit_l_max 17
_diffrn_reflns_limit_l_min -17
_diffrn_reflns_number 12170
_diffrn_reflns_theta_full 25.20
_diffrn_reflns_theta_max 25.20
_diffrn_reflns_theta_min 1.43
_diffrn_standards_number 0
_exptl_absorpt_coefficient_mu 0.529
_exptl_absorpt_correction_T_max 0.922
_exptl_absorpt_correction_T_min 0.904
_exptl_absorpt_correction_type multi-scan
_exptl_absorpt_process_details 'SADABS (Bruker, 2002)'
_exptl_crystal_colour yellow
_exptl_crystal_density_diffrn 1.509
_exptl_crystal_density_method 'not measured'
_exptl_crystal_description block
_exptl_crystal_F_000 766
_exptl_crystal_size_max 0.38
_exptl_crystal_size_mid 0.14
_exptl_crystal_size_min 0.14
_refine_diff_density_max 0.452
_refine_diff_density_min -0.265
_refine_diff_density_rms 0.049
_refine_ls_extinction_method none
_refine_ls_goodness_of_fit_ref 1.067
_refine_ls_hydrogen_treatment mixed
_refine_ls_matrix_type full
_refine_ls_number_parameters 499
_refine_ls_number_reflns 5822
_refine_ls_number_restraints 42
_refine_ls_restrained_S_all 1.099
_refine_ls_R_factor_all 0.0487
_refine_ls_R_factor_gt 0.0392
_refine_ls_shift/su_max 0.001
_refine_ls_shift/su_mean <0.001
_refine_ls_structure_factor_coef Fsqd
_refine_ls_weighting_details 'calc w=1/[\s^2^(Fo^2^)+(0.0491P)^2^+0.1932P] where P=(Fo^2^+2Fc^2^)/3'
_refine_ls_weighting_scheme calc
_refine_ls_wR_factor_gt 0.0946
_refine_ls_wR_factor_ref 0.0999
_reflns_number_gt 4817
_reflns_number_total 5822
_reflns_threshold_expression >2\s(I)
_cod_data_source_file b9nj00428a.txt
_cod_data_source_block comp-6
_cod_database_code 7053315

loop_
_symmetry_equiv_pos_as_xyz
'x, y, z'
'-x, -y, -z'

loop_
_atom_site_label
_atom_site_type_symbol
_atom_site_fract_x
_atom_site_fract_y
_atom_site_fract_z
_atom_site_U_iso_or_equiv
_atom_site_adp_type
_atom_site_occupancy
_atom_site_symmetry_multiplicity
_atom_site_calc_flag
_atom_site_refinement_flags
_atom_site_disorder_assembly
_atom_site_disorder_group
Mn1 Mn 0.78762(3) 0.90487(3) 0.23534(2) 0.03350(12) Uani 1 1 d . . .
S1 S 0.69025(7) 0.32481(7) 0.38012(6) 0.0573(2) Uani 1 1 d . . .
O1 O 0.65975(16) 0.72736(14) 0.25872(12) 0.0445(4) Uani 1 1 d . . .
O2 O 0.47947(17) 0.75851(16) 0.29694(13) 0.0540(5) Uani 1 1 d . . .
O3 O 0.8015(3) 0.3921(4) 0.3388(3) 0.0963(16) Uani 0.766(7) 1 d PU A 1
O4 O 0.7243(5) 0.3283(5) 0.4731(2) 0.0910(16) Uani 0.766(7) 1 d PU A 1
O5 O 0.6156(5) 0.1968(4) 0.3169(4) 0.117(2) Uani 0.766(7) 1 d PU A 1
O3' O 0.8144(8) 0.4258(8) 0.4284(10) 0.075(4) Uani 0.234(7) 1 d PU A 2
O4' O 0.6399(15) 0.2453(15) 0.4540(11) 0.100(5) Uani 0.234(7) 1 d PU A 2
O5' O 0.6803(13) 0.2364(12) 0.3066(7) 0.056(3) Uani 0.234(7) 1 d PU A 2
O6 O 0.63456(17) 0.97533(16) 0.26278(14) 0.0510(4) Uani 1 1 d D . .
H6A H 0.5762 0.9213 0.2796 0.076 Uiso 1 1 calc RD . .
O1W O 0.0775(2) 0.4666(3) 0.36776(18) 0.0896(7) Uani 1 1 d D . .
H6B H 0.633(2) 1.0504(9) 0.2816(18) 0.069(9) Uiso 1 1 d D . .
H1WA H -0.0054(12) 0.456(3) 0.367(2) 0.100 Uiso 1 1 d D . .
H1WB H 0.121(2) 0.521(3) 0.4209(14) 0.100 Uiso 1 1 d D . .
N1 N 0.94049(18) 1.03964(17) 0.36742(12) 0.0369(4) Uani 1 1 d . . .
N2 N 0.95178(18) 0.82582(17) 0.25887(13) 0.0354(4) Uani 1 1 d . . .
N3 N 0.88414(18) 1.06518(17) 0.15966(13) 0.0382(4) Uani 1 1 d . . .
N4 N 0.72892(18) 0.81320(17) 0.07889(13) 0.0375(4) Uani 1 1 d . . .
N5 N 0.7719(3) 0.4391(2) 0.04400(19) 0.0688(7) Uani 1 1 d . . .
C1 C 0.9335(3) 1.1434(2) 0.42158(16) 0.0442(6) Uani 1 1 d . . .
H1 H 0.8545 1.1592 0.4102 0.053 Uiso 1 1 calc R . .
C2 C 1.0388(3) 1.2294(2) 0.49442(18) 0.0540(7) Uani 1 1 d . . .
H2 H 1.0308 1.3020 0.5304 0.065 Uiso 1 1 calc R . .
C3 C 1.1537(3) 1.2059(2) 0.51231(18) 0.0564(7) Uani 1 1 d . . .
H3 H 1.2250 1.2626 0.5612 0.068 Uiso 1 1 calc R . .
C4 C 1.1656(2) 1.0974(2) 0.45808(17) 0.0453(6) Uani 1 1 d . . .
C5 C 1.2816(3) 1.0639(3) 0.4743(2) 0.0620(8) Uani 1 1 d . . .
H5 H 1.3557 1.1183 0.5220 0.074 Uiso 1 1 calc R . .
C6 C 1.2857(3) 0.9553(3) 0.4221(2) 0.0642(8) Uani 1 1 d . . .
H6 H 1.3621 0.9355 0.4345 0.077 Uiso 1 1 calc R . .
C7 C 1.1743(2) 0.8698(2) 0.34776(19) 0.0480(6) Uani 1 1 d . . .
C8 C 1.1701(3) 0.7525(3) 0.2941(2) 0.0621(8) Uani 1 1 d . . .
H8 H 1.2436 0.7278 0.3045 0.075 Uiso 1 1 calc R . .
C9 C 1.0583(3) 0.6748(3) 0.2268(2) 0.0608(8) Uani 1 1 d . . .
H9 H 1.0537 0.5956 0.1918 0.073 Uiso 1 1 calc R . .
C10 C 0.9511(3) 0.7147(2) 0.21045(18) 0.0467(6) Uani 1 1 d . . .
H10 H 0.8755 0.6612 0.1636 0.056 Uiso 1 1 calc R . .
C11 C 1.0606(2) 0.9015(2) 0.32808(16) 0.0355(5) Uani 1 1 d . . .
C12 C 1.0557(2) 1.0169(2) 0.38510(15) 0.0355(5) Uani 1 1 d . . .
C13 C 0.9632(3) 1.1882(2) 0.19843(19) 0.0477(6) Uani 1 1 d . . .
H13 H 0.9866 1.2167 0.2638 0.057 Uiso 1 1 calc R . .
C14 C 1.0128(3) 1.2765(2) 0.1465(2) 0.0522(7) Uani 1 1 d . . .
H14 H 1.0678 1.3619 0.1769 0.063 Uiso 1 1 calc R . .
C15 C 0.9806(3) 1.2378(2) 0.0512(2) 0.0519(7) Uani 1 1 d . . .
H15 H 1.0141 1.2960 0.0157 0.062 Uiso 1 1 calc R . .
C16 C 0.8961(2) 1.1089(2) 0.00681(17) 0.0425(6) Uani 1 1 d . . .
C17 C 0.8534(3) 1.0602(3) -0.09302(18) 0.0561(7) Uani 1 1 d . . .
H17 H 0.8818 1.1159 -0.1313 0.067 Uiso 1 1 calc R . .
C18 C 0.7739(3) 0.9368(3) -0.13267(19) 0.0574(7) Uani 1 1 d . . .
H18 H 0.7469 0.9084 -0.1979 0.069 Uiso 1 1 calc R . .
C19 C 0.7296(2) 0.8480(2) -0.07713(16) 0.0428(6) Uani 1 1 d . . .
C20 C 0.6495(3) 0.7170(3) -0.11513(19) 0.0540(7) Uani 1 1 d . . .
H20 H 0.6213 0.6841 -0.1801 0.065 Uiso 1 1 calc R . .
C21 C 0.6130(3) 0.6380(3) -0.05767(19) 0.0537(7) Uani 1 1 d . . .
H21 H 0.5609 0.5504 -0.0826 0.064 Uiso 1 1 calc R . .
C22 C 0.6541(2) 0.6893(2) 0.03910(18) 0.0478(6) Uani 1 1 d . . .
H22 H 0.6279 0.6341 0.0780 0.057 Uiso 1 1 calc R . .
C23 C 0.7679(2) 0.8919(2) 0.02162(16) 0.0350(5) Uani 1 1 d . . .
C24 C 0.8516(2) 1.0258(2) 0.06425(16) 0.0347(5) Uani 1 1 d . . .
C25 C 0.6601(3) 0.2469(3) 0.09139(19) 0.0548(7) Uani 1 1 d . . .
H25 H 0.6417 0.2085 0.1407 0.066 Uiso 1 1 calc R . .
C26 C 0.7406(3) 0.3756(3) 0.1097(2) 0.0646(8) Uani 1 1 d . . .
H26 H 0.7756 0.4217 0.1724 0.078 Uiso 1 1 calc R . .
C27 C 0.7198(3) 0.3688(3) -0.0444(2) 0.0671(8) Uani 1 1 d . . .
H27 H 0.7395 0.4098 -0.0923 0.080 Uiso 1 1 calc R . .
C28 C 0.6389(3) 0.2396(3) -0.0695(2) 0.0581(7) Uani 1 1 d . . .
H28 H 0.6059 0.1959 -0.1328 0.070 Uiso 1 1 calc R . .
C29 C 0.6064(2) 0.1746(3) -0.00114(18) 0.0485(6) Uani 1 1 d . . .
C30 C 0.5186(3) 0.0368(3) -0.02847(18) 0.0506(6) Uani 1 1 d . . .
H30 H 0.4862 -0.0017 -0.0926 0.061 Uiso 1 1 calc R . .
C31 C 0.5519(2) 0.6945(2) 0.28882(15) 0.0346(5) Uani 1 1 d . . .
C32 C 0.5143(2) 0.5711(2) 0.32056(15) 0.0321(5) Uani 1 1 d . A .
C33 C 0.6037(2) 0.5081(2) 0.32849(15) 0.0341(5) Uani 1 1 d . . .
H33 H 0.6848 0.5385 0.3092 0.041 Uiso 1 1 calc R A .
C34 C 0.5733(2) 0.4012(2) 0.36458(16) 0.0368(5) Uani 1 1 d . A .
C35 C 0.4511(3) 0.3530(2) 0.39029(18) 0.0488(6) Uani 1 1 d . . .
H35 H 0.4301 0.2802 0.4143 0.059 Uiso 1 1 calc R A .
C36 C 0.3604(3) 0.4130(2) 0.3803(2) 0.0543(7) Uani 1 1 d . A .
H36 H 0.2773 0.3797 0.3965 0.065 Uiso 1 1 calc R . .
C37 C 0.3923(2) 0.5221(2) 0.34643(17) 0.0440(6) Uani 1 1 d . . .
H37 H 0.3313 0.5631 0.3409 0.053 Uiso 1 1 calc R A .

loop_
_atom_site_aniso_label
_atom_site_aniso_U_11
_atom_site_aniso_U_22
_atom_site_aniso_U_33
_atom_site_aniso_U_23
_atom_site_aniso_U_13
_atom_site_aniso_U_12
Mn1 0.0329(2) 0.02950(19) 0.0391(2) 0.01082(15) 0.00681(15) 0.01215(15)
S1 0.0580(4) 0.0468(4) 0.0763(5) 0.0122(4) 0.0104(4) 0.0345(3)
O1 0.0409(9) 0.0367(9) 0.0635(11) 0.0209(8) 0.0238(8) 0.0150(7)
O2 0.0438(10) 0.0502(10) 0.0883(14) 0.0360(10) 0.0268(9) 0.0282(9)
O3 0.064(2) 0.149(3) 0.131(4) 0.080(3) 0.049(2) 0.073(2)
O4 0.116(4) 0.129(4) 0.065(2) 0.038(2) 0.010(2) 0.089(3)
O5 0.108(4) 0.056(3) 0.182(4) -0.010(2) 0.016(3) 0.052(3)
O3' 0.042(5) 0.044(5) 0.122(9) 0.000(5) -0.021(5) 0.020(4)
O4' 0.086(8) 0.111(8) 0.129(8) 0.071(7) 0.013(6) 0.051(6)
O5' 0.090(7) 0.064(7) 0.034(4) 0.011(4) 0.010(4) 0.053(6)
O6 0.0461(10) 0.0359(10) 0.0771(13) 0.0150(9) 0.0204(9) 0.0200(8)
O1W 0.0620(14) 0.102(2) 0.100(2) 0.0184(15) 0.0238(13) 0.0266(14)
N1 0.0414(11) 0.0346(10) 0.0365(11) 0.0118(8) 0.0059(9) 0.0160(9)
N2 0.0345(10) 0.0319(10) 0.0440(11) 0.0131(9) 0.0124(9) 0.0145(8)
N3 0.0392(11) 0.0328(10) 0.0426(12) 0.0106(9) 0.0071(9) 0.0136(9)
N4 0.0349(10) 0.0341(10) 0.0418(11) 0.0107(9) 0.0055(8) 0.0115(9)
N5 0.0786(18) 0.0510(14) 0.0716(18) 0.0081(14) 0.0173(14) 0.0217(13)
C1 0.0599(16) 0.0357(13) 0.0417(14) 0.0126(11) 0.0113(12) 0.0222(12)
C2 0.081(2) 0.0339(13) 0.0421(15) 0.0099(12) 0.0085(14) 0.0170(14)
C3 0.0656(18) 0.0426(15) 0.0400(15) 0.0128(12) -0.0042(13) -0.0010(13)
C4 0.0450(14) 0.0424(14) 0.0409(14) 0.0199(12) 0.0020(11) 0.0049(11)
C5 0.0391(15) 0.070(2) 0.0645(19) 0.0303(16) -0.0063(13) 0.0050(14)
C6 0.0344(14) 0.077(2) 0.087(2) 0.0384(18) 0.0052(14) 0.0218(14)
C7 0.0356(13) 0.0539(16) 0.0651(17) 0.0318(14) 0.0155(12) 0.0192(12)
C8 0.0490(17) 0.0646(18) 0.098(2) 0.0394(17) 0.0293(16) 0.0379(15)
C9 0.0613(18) 0.0433(15) 0.095(2) 0.0220(15) 0.0323(17) 0.0320(14)
C10 0.0471(14) 0.0343(13) 0.0619(17) 0.0130(12) 0.0200(12) 0.0158(11)
C11 0.0315(12) 0.0378(12) 0.0436(13) 0.0216(11) 0.0128(10) 0.0131(10)
C12 0.0357(12) 0.0336(12) 0.0375(12) 0.0188(10) 0.0065(10) 0.0087(10)
C13 0.0514(15) 0.0341(13) 0.0526(15) 0.0100(11) 0.0079(12) 0.0119(12)
C14 0.0533(16) 0.0323(13) 0.0664(19) 0.0145(13) 0.0136(14) 0.0091(12)
C15 0.0549(16) 0.0455(15) 0.0683(19) 0.0305(14) 0.0268(14) 0.0212(13)
C16 0.0433(14) 0.0439(14) 0.0502(15) 0.0210(12) 0.0188(11) 0.0204(11)
C17 0.0705(19) 0.0631(18) 0.0489(16) 0.0295(14) 0.0273(14) 0.0291(16)
C18 0.0686(18) 0.0664(19) 0.0405(15) 0.0154(14) 0.0157(13) 0.0272(16)
C19 0.0420(13) 0.0495(14) 0.0407(14) 0.0095(11) 0.0097(11) 0.0227(12)
C20 0.0515(16) 0.0566(17) 0.0452(15) -0.0015(13) 0.0023(12) 0.0203(14)
C21 0.0484(15) 0.0414(14) 0.0559(17) -0.0024(13) 0.0018(13) 0.0093(12)
C22 0.0471(14) 0.0349(13) 0.0557(16) 0.0098(12) 0.0101(12) 0.0096(11)
C23 0.0314(12) 0.0365(12) 0.0416(13) 0.0101(10) 0.0078(10) 0.0182(10)
C24 0.0332(12) 0.0380(12) 0.0405(13) 0.0138(10) 0.0109(10) 0.0196(10)
C25 0.0550(16) 0.0576(17) 0.0543(17) 0.0123(14) 0.0093(13) 0.0264(14)
C26 0.0657(19) 0.0574(18) 0.0614(19) -0.0032(15) 0.0090(15) 0.0232(16)
C27 0.079(2) 0.0575(19) 0.070(2) 0.0188(16) 0.0197(17) 0.0302(17)
C28 0.0633(18) 0.0607(18) 0.0531(17) 0.0100(14) 0.0062(14) 0.0317(15)
C29 0.0428(14) 0.0541(15) 0.0526(16) 0.0085(13) 0.0063(12) 0.0273(12)
C30 0.0479(15) 0.0570(17) 0.0480(16) 0.0077(12) 0.0024(12) 0.0271(13)
C31 0.0308(12) 0.0356(12) 0.0356(12) 0.0096(10) 0.0052(10) 0.0108(10)
C32 0.0304(11) 0.0309(11) 0.0335(12) 0.0070(9) 0.0065(9) 0.0106(9)
C33 0.0297(11) 0.0309(11) 0.0370(12) 0.0026(9) 0.0077(9) 0.0087(9)
C34 0.0386(12) 0.0303(11) 0.0393(13) 0.0043(10) 0.0031(10) 0.0145(10)
C35 0.0518(15) 0.0395(13) 0.0620(17) 0.0247(12) 0.0196(13) 0.0167(12)
C36 0.0427(14) 0.0569(16) 0.079(2) 0.0370(15) 0.0294(14) 0.0210(13)
C37 0.0361(13) 0.0467(14) 0.0604(16) 0.0232(12) 0.0171(11) 0.0215(11)

loop_
_atom_type_symbol
_atom_type_description
_atom_type_scat_dispersion_real
_atom_type_scat_dispersion_imag
_atom_type_scat_source
C C 0.0033 0.0016 'International Tables Vol C Tables 4.2.6.8 and 6.1.1.4'
H H 0.0000 0.0000 'International Tables Vol C Tables 4.2.6.8 and 6.1.1.4'
N N 0.0061 0.0033 'International Tables Vol C Tables 4.2.6.8 and 6.1.1.4'
O O 0.0106 0.0060 'International Tables Vol C Tables 4.2.6.8 and 6.1.1.4'
S S 0.1246 0.1234 'International Tables Vol C Tables 4.2.6.8 and 6.1.1.4'
Mn Mn 0.3368 0.7283 'International Tables Vol C Tables 4.2.6.8 and 6.1.1.4'

loop_
_geom_angle_atom_site_label_1
_geom_angle_atom_site_label_2
_geom_angle_atom_site_label_3
_geom_angle
_geom_angle_site_symmetry_1
O6 Mn1 O1 86.12(6) .
O6 Mn1 N2 159.83(7) .
O1 Mn1 N2 84.62(6) .
O6 Mn1 N4 104.47(7) .
O1 Mn1 N4 89.73(6) .
N2 Mn1 N4 93.37(7) .
O6 Mn1 N1 94.27(7) .
O1 Mn1 N1 112.90(7) .
N2 Mn1 N1 73.06(7) .
N4 Mn1 N1 151.67(7) .
O6 Mn1 N3 93.01(7) .
O1 Mn1 N3 161.04(7) .
N2 Mn1 N3 101.48(6) .
N4 Mn1 N3 72.13(7) .
N1 Mn1 N3 86.05(7) .
O5' S1 O4 128.7(5) .
O5' S1 O3' 122.7(7) .
O4 S1 O3' 66.5(5) .
O5' S1 O5 30.7(5) .
O4 S1 O5 115.9(3) .
O3' S1 O5 150.2(4) .
O5' S1 O3 77.3(6) .
O4 S1 O3 115.8(2) .
O3' S1 O3 52.9(5) .
O5 S1 O3 107.6(3) .
O5' S1 O4' 103.8(7) .
O4 S1 O4' 39.6(5) .
O3' S1 O4' 106.0(7) .
O5 S1 O4' 80.1(6) .
O3 S1 O4' 148.8(5) .
O5' S1 C34 114.0(5) .
O4 S1 C34 109.67(16) .
O3' S1 C34 105.4(3) .
O5 S1 C34 101.4(2) .
O3 S1 C34 104.96(14) .
O4' S1 C34 102.9(5) .
C31 O1 Mn1 133.66(14) .
Mn1 O6 H6A 109.5 .
Mn1 O6 H6B 134.3(15) .
H6A O6 H6B 110.6 .
H1WA O1W H1WB 104.5(15) .
C1 N1 C12 118.0(2) .
C1 N1 Mn1 126.68(16) .
C12 N1 Mn1 114.90(14) .
C10 N2 C11 118.2(2) .
C10 N2 Mn1 126.06(16) .
C11 N2 Mn1 115.72(14) .
C13 N3 C24 117.3(2) .
C13 N3 Mn1 128.03(16) .
C24 N3 Mn1 114.65(14) .
C22 N4 C23 117.7(2) .
C22 N4 Mn1 124.90(16) .
C23 N4 Mn1 117.28(14) .
C27 N5 C26 115.4(3) .
N1 C1 C2 123.0(2) .
N1 C1 H1 118.5 .
C2 C1 H1 118.5 .
C3 C2 C1 118.8(2) .
C3 C2 H2 120.6 .
C1 C2 H2 120.6 .
C2 C3 C4 120.5(2) .
C2 C3 H3 119.8 .
C4 C3 H3 119.8 .
C3 C4 C12 117.0(2) .
C3 C4 C5 123.8(2) .
C12 C4 C5 119.2(2) .
C6 C5 C4 121.3(3) .
C6 C5 H5 119.3 .
C4 C5 H5 119.3 .
C5 C6 C7 121.0(3) .
C5 C6 H6 119.5 .
C7 C6 H6 119.5 .
C8 C7 C11 117.2(2) .
C8 C7 C6 123.5(2) .
C11 C7 C6 119.3(2) .
C9 C8 C7 119.7(2) .
C9 C8 H8 120.2 .
C7 C8 H8 120.2 .
C8 C9 C10 119.4(3) .
C8 C9 H9 120.3 .
C10 C9 H9 120.3 .
N2 C10 C9 122.7(3) .
N2 C10 H10 118.6 .
C9 C10 H10 118.6 .
N2 C11 C7 122.7(2) .
N2 C11 C12 117.69(19) .
C7 C11 C12 119.6(2) .
N1 C12 C4 122.7(2) .
N1 C12 C11 117.66(19) .
C4 C12 C11 119.6(2) .
N3 C13 C14 123.3(2) .
N3 C13 H13 118.3 .
C14 C13 H13 118.3 .
C15 C14 C13 119.7(2) .
C15 C14 H14 120.2 .
C13 C14 H14 120.2 .
C14 C15 C16 119.2(2) .
C14 C15 H15 120.4 .
C16 C15 H15 120.4 .
C24 C16 C15 117.5(2) .
C24 C16 C17 119.2(2) .
C15 C16 C17 123.2(2) .
C18 C17 C16 121.5(2) .
C18 C17 H17 119.3 .
C16 C17 H17 119.3 .
C17 C18 C19 121.2(3) .
C17 C18 H18 119.4 .
C19 C18 H18 119.4 .
C20 C19 C23 117.2(2) .
C20 C19 C18 123.5(2) .
C23 C19 C18 119.3(2) .
C21 C20 C19 120.1(2) .
C21 C20 H20 120.0 .
C19 C20 H20 120.0 .
C20 C21 C22 119.1(2) .
C20 C21 H21 120.4 .
C22 C21 H21 120.4 .
N4 C22 C21 123.3(2) .
N4 C22 H22 118.4 .
C21 C22 H22 118.4 .
N4 C23 C19 122.6(2) .
N4 C23 C24 118.1(2) .
C19 C23 C24 119.4(2) .
N3 C24 C16 122.9(2) .
N3 C24 C23 117.68(19) .
C16 C24 C23 119.4(2) .
C26 C25 C29 119.5(3) .
C26 C25 H25 120.2 .
C29 C25 H25 120.2 .
N5 C26 C25 124.5(3) .
N5 C26 H26 117.7 .
C25 C26 H26 117.7 .
N5 C27 C28 124.3(3) .
N5 C27 H27 117.9 .
C28 C27 H27 117.9 .
C27 C28 C29 120.1(3) .
C27 C28 H28 120.0 .
C29 C28 H28 120.0 .
C28 C29 C25 116.2(3) .
C28 C29 C30 119.8(2) .
C25 C29 C30 124.0(3) .
C30 C30 C29 126.3(3) 2_655
C30 C30 H30 116.8 2_655
C29 C30 H30 116.8 .
O2 C31 O1 124.8(2) .
O2 C31 C32 118.67(19) .
O1 C31 C32 116.44(19) .
C37 C32 C33 119.0(2) .
C37 C32 C31 120.17(19) .
C33 C32 C31 120.74(19) .
C34 C33 C32 120.5(2) .
C34 C33 H33 119.8 .
C32 C33 H33 119.8 .
C33 C34 C35 120.1(2) .
C33 C34 S1 120.76(17) .
C35 C34 S1 119.16(18) .
C36 C35 C34 119.8(2) .
C36 C35 H35 120.1 .
C34 C35 H35 120.1 .
C35 C36 C37 120.2(2) .
C35 C36 H36 119.9 .
C37 C36 H36 119.9 .
C36 C37 C32 120.5(2) .
C36 C37 H37 119.8 .
C32 C37 H37 119.8 .

loop_
_geom_bond_atom_site_label_1
_geom_bond_atom_site_label_2
_geom_bond_distance
_geom_bond_site_symmetry_2
Mn1 O6 2.1184(16) .
Mn1 O1 2.1403(15) .
Mn1 N2 2.2568(18) .
Mn1 N4 2.2575(19) .
Mn1 N1 2.2716(18) .
Mn1 N3 2.3343(18) .
S1 O5' 1.299(11) .
S1 O4 1.366(3) .
S1 O3' 1.415(8) .
S1 O5 1.456(5) .
S1 O3 1.466(3) .
S1 O4' 1.584(13) .
S1 C34 1.771(2) .
O1 C31 1.265(3) .
O2 C31 1.237(3) .
O6 H6A 0.8200 .
O6 H6B 0.851(9) .
O1W H1WA 0.858(10) .
O1W H1WB 0.861(10) .
N1 C1 1.324(3) .
N1 C12 1.354(3) .
N2 C10 1.324(3) .
N2 C11 1.349(3) .
N3 C13 1.326(3) .
N3 C24 1.357(3) .
N4 C22 1.326(3) .
N4 C23 1.350(3) .
N5 C27 1.329(4) .
N5 C26 1.330(4) .
C1 C2 1.386(3) .
C1 H1 0.9300 .
C2 C3 1.356(4) .
C2 H2 0.9300 .
C3 C4 1.393(4) .
C3 H3 0.9300 .
C4 C12 1.396(3) .
C4 C5 1.429(4) .
C5 C6 1.343(4) .
C5 H5 0.9300 .
C6 C7 1.428(4) .
C6 H6 0.9300 .
C7 C8 1.398(4) .
C7 C11 1.400(3) .
C8 C9 1.357(4) .
C8 H8 0.9300 .
C9 C10 1.387(3) .
C9 H9 0.9300 .
C10 H10 0.9300 .
C11 C12 1.439(3) .
C13 C14 1.386(3) .
C13 H13 0.9300 .
C14 C15 1.354(4) .
C14 H14 0.9300 .
C15 C16 1.403(3) .
C15 H15 0.9300 .
C16 C24 1.397(3) .
C16 C17 1.427(3) .
C17 C18 1.333(4) .
C17 H17 0.9300 .
C18 C19 1.419(4) .
C18 H18 0.9300 .
C19 C20 1.396(3) .
C19 C23 1.407(3) .
C20 C21 1.350(4) .
C20 H20 0.9300 .
C21 C22 1.388(4) .
C21 H21 0.9300 .
C22 H22 0.9300 .
C23 C24 1.438(3) .
C25 C26 1.372(4) .
C25 C29 1.387(4) .
C25 H25 0.9300 .
C26 H26 0.9300 .
C27 C28 1.372(4) .
C27 H27 0.9300 .
C28 C29 1.378(4) .
C28 H28 0.9300 .
C29 C30 1.467(4) .
C30 C30 1.304(5) 2_655
C30 H30 0.9300 .
C31 C32 1.504(3) .
C32 C37 1.381(3) .
C32 C33 1.387(3) .
C33 C34 1.374(3) .
C33 H33 0.9300 .
C34 C35 1.381(3) .
C35 C36 1.377(3) .
C35 H35 0.9300 .
C36 C37 1.377(3) .
C36 H36 0.9300 .
C37 H37 0.9300 .

loop_
_geom_hbond_atom_site_label_D
_geom_hbond_atom_site_label_H
_geom_hbond_atom_site_label_A
_geom_hbond_distance_DH
_geom_hbond_distance_HA
_geom_hbond_distance_DA
_geom_hbond_angle_DHA
O6 H6A O2 0.82 1.87 2.647(2) 157.0

loop_
_geom_torsion_atom_site_label_1
_geom_torsion_atom_site_label_2
_geom_torsion_atom_site_label_3
_geom_torsion_atom_site_label_4
_geom_torsion
_geom_torsion_site_symmetry_4
O6 Mn1 O1 C31 -8.7(2) .
N2 Mn1 O1 C31 153.3(2) .
N4 Mn1 O1 C31 -113.2(2) .
N1 Mn1 O1 C31 84.3(2) .
N3 Mn1 O1 C31 -96.7(3) .
O6 Mn1 N1 C1 -14.73(19) .
O1 Mn1 N1 C1 -102.32(19) .
N2 Mn1 N1 C1 -178.7(2) .
N4 Mn1 N1 C1 117.1(2) .
N3 Mn1 N1 C1 78.00(19) .
O6 Mn1 N1 C12 172.61(14) .
O1 Mn1 N1 C12 85.02(15) .
N2 Mn1 N1 C12 8.62(14) .
N4 Mn1 N1 C12 -55.6(2) .
N3 Mn1 N1 C12 -94.66(15) .
O6 Mn1 N2 C10 120.6(2) .
O1 Mn1 N2 C10 57.59(18) .
N4 Mn1 N2 C10 -31.82(19) .
N1 Mn1 N2 C10 173.52(19) .
N3 Mn1 N2 C10 -104.26(18) .
O6 Mn1 N2 C11 -60.5(3) .
O1 Mn1 N2 C11 -123.54(15) .
N4 Mn1 N2 C11 147.06(15) .
N1 Mn1 N2 C11 -7.60(14) .
N3 Mn1 N2 C11 74.62(15) .
O6 Mn1 N3 C13 77.6(2) .
O1 Mn1 N3 C13 164.47(19) .
N2 Mn1 N3 C13 -88.3(2) .
N4 Mn1 N3 C13 -178.1(2) .
N1 Mn1 N3 C13 -16.4(2) .
O6 Mn1 N3 C24 -100.95(15) .
O1 Mn1 N3 C24 -14.1(3) .
N2 Mn1 N3 C24 93.16(15) .
N4 Mn1 N3 C24 3.30(14) .
N1 Mn1 N3 C24 164.97(15) .
O6 Mn1 N4 C22 -92.34(19) .
O1 Mn1 N4 C22 -6.41(19) .
N2 Mn1 N4 C22 78.18(19) .
N1 Mn1 N4 C22 137.80(19) .
N3 Mn1 N4 C22 179.2(2) .
O6 Mn1 N4 C23 84.49(16) .
O1 Mn1 N4 C23 170.41(15) .
N2 Mn1 N4 C23 -105.00(15) .
N1 Mn1 N4 C23 -45.4(2) .
N3 Mn1 N4 C23 -4.01(14) .
C12 N1 C1 C2 0.6(3) .
Mn1 N1 C1 C2 -171.89(17) .
N1 C1 C2 C3 -1.0(4) .
C1 C2 C3 C4 0.3(4) .
C2 C3 C4 C12 0.8(4) .
C2 C3 C4 C5 -178.0(2) .
C3 C4 C5 C6 177.4(3) .
C12 C4 C5 C6 -1.4(4) .
C4 C5 C6 C7 0.5(4) .
C5 C6 C7 C8 -176.8(3) .
C5 C6 C7 C11 1.4(4) .
C11 C7 C8 C9 -0.4(4) .
C6 C7 C8 C9 177.8(3) .
C7 C8 C9 C10 1.7(4) .
C11 N2 C10 C9 -1.4(3) .
Mn1 N2 C10 C9 177.46(18) .
C8 C9 C10 N2 -0.8(4) .
C10 N2 C11 C7 2.8(3) .
Mn1 N2 C11 C7 -176.20(16) .
C10 N2 C11 C12 -175.16(19) .
Mn1 N2 C11 C12 5.9(2) .
C8 C7 C11 N2 -1.9(3) .
C6 C7 C11 N2 179.8(2) .
C8 C7 C11 C12 176.0(2) .
C6 C7 C11 C12 -2.3(3) .
C1 N1 C12 C4 0.6(3) .
Mn1 N1 C12 C4 173.92(17) .
C1 N1 C12 C11 177.83(19) .
Mn1 N1 C12 C11 -8.8(2) .
C3 C4 C12 N1 -1.2(3) .
C5 C4 C12 N1 177.6(2) .
C3 C4 C12 C11 -178.4(2) .
C5 C4 C12 C11 0.4(3) .
N2 C11 C12 N1 2.1(3) .
C7 C11 C12 N1 -175.92(19) .
N2 C11 C12 C4 179.41(19) .
C7 C11 C12 C4 1.4(3) .
C24 N3 C13 C14 0.1(4) .
Mn1 N3 C13 C14 -178.42(18) .
N3 C13 C14 C15 -0.1(4) .
C13 C14 C15 C16 0.7(4) .
C14 C15 C16 C24 -1.4(4) .
C14 C15 C16 C17 178.1(2) .
C24 C16 C17 C18 -1.0(4) .
C15 C16 C17 C18 179.5(3) .
C16 C17 C18 C19 -0.8(4) .
C17 C18 C19 C20 -178.1(3) .
C17 C18 C19 C23 1.5(4) .
C23 C19 C20 C21 -0.5(4) .
C18 C19 C20 C21 179.0(3) .
C19 C20 C21 C22 1.1(4) .
C23 N4 C22 C21 -1.0(4) .
Mn1 N4 C22 C21 175.84(18) .
C20 C21 C22 N4 -0.4(4) .
C22 N4 C23 C19 1.6(3) .
Mn1 N4 C23 C19 -175.50(16) .
C22 N4 C23 C24 -178.6(2) .
Mn1 N4 C23 C24 4.3(2) .
C20 C19 C23 N4 -0.8(3) .
C18 C19 C23 N4 179.6(2) .
C20 C19 C23 C24 179.3(2) .
C18 C19 C23 C24 -0.2(3) .
C13 N3 C24 C16 -0.9(3) .
Mn1 N3 C24 C16 177.87(17) .
C13 N3 C24 C23 178.9(2) .
Mn1 N3 C24 C23 -2.4(2) .
C15 C16 C24 N3 1.5(3) .
C17 C16 C24 N3 -178.0(2) .
C15 C16 C24 C23 -178.3(2) .
C17 C16 C24 C23 2.2(3) .
N4 C23 C24 N3 -1.2(3) .
C19 C23 C24 N3 178.63(19) .
N4 C23 C24 C16 178.57(19) .
C19 C23 C24 C16 -1.6(3) .
C27 N5 C26 C25 -0.3(4) .
C29 C25 C26 N5 0.3(4) .
C26 N5 C27 C28 0.0(5) .
N5 C27 C28 C29 0.2(5) .
C27 C28 C29 C25 -0.2(4) .
C27 C28 C29 C30 179.3(2) .
C26 C25 C29 C28 -0.1(4) .
C26 C25 C29 C30 -179.5(2) .
C28 C29 C30 C30 178.9(3) 2_655
C25 C29 C30 C30 -1.7(5) 2_655
Mn1 O1 C31 O2 14.0(4) .
Mn1 O1 C31 C32 -163.20(14) .
O2 C31 C32 C37 8.4(3) .
O1 C31 C32 C37 -174.2(2) .
O2 C31 C32 C33 -168.6(2) .
O1 C31 C32 C33 8.8(3) .
C37 C32 C33 C34 -2.2(3) .
C31 C32 C33 C34 174.8(2) .
C32 C33 C34 C35 2.2(3) .
C32 C33 C34 S1 -177.00(16) .
O5' S1 C34 C33 -88.0(6) .
O4 S1 C34 C33 119.5(3) .
O3' S1 C34 C33 49.4(7) .
O5 S1 C34 C33 -117.5(3) .
O3 S1 C34 C33 -5.5(3) .
O4' S1 C34 C33 160.3(7) .
O5' S1 C34 C35 92.7(7) .
O4 S1 C34 C35 -59.7(3) .
O3' S1 C34 C35 -129.8(7) .
O5 S1 C34 C35 63.3(3) .
O3 S1 C34 C35 175.2(3) .
O4' S1 C34 C35 -19.0(7) .
C33 C34 C35 C36 -0.5(4) .
S1 C34 C35 C36 178.7(2) .
C34 C35 C36 C37 -1.2(4) .
C35 C36 C37 C32 1.2(4) .
C33 C32 C37 C36 0.5(4) .
C31 C32 C37 C36 -176.5(2) .
